data_7106204
loop_
_publ_author_name
'Joanna Haywood'
'Francesca A. Stokes'
'Robert J. Less'
'Mary McPartlin'
'Andrew E. H. Wheatley'
'Dominic S. Wright'

_publ_section_title
;
 A quadruply-bonded [Cr2(guanidinate)4]4? tetraanion
;
_journal_name_full Chem.Commun.
_journal_page_first 4120
_journal_paper_doi 10.1039/c1cc10194c
_journal_volume 47
_journal_year 2011
_chemical_formula_moiety 'C12 H28 Cr2 N8'
_chemical_formula_sum 'C12 H28 Cr2 N8'
_chemical_formula_weight 388.42
_chemical_name_systematic
;
?
;
_space_group_IT_number 14
_symmetry_cell_setting monoclinic
_symmetry_space_group_name_Hall '-P 2ybc'
_symmetry_space_group_name_H-M 'P 1 21/c 1'
_atom_sites_solution_hydrogens geom
_atom_sites_solution_primary direct
_atom_sites_solution_secondary difmap
_audit_creation_method SHELXL-97
_cell_angle_alpha 90.00
_cell_angle_beta 106.181(1)
_cell_angle_gamma 90.00
_cell_formula_units_Z 2
_cell_length_a 8.4194(3)
_cell_length_b 7.4038(2)
_cell_length_c 15.0492(6)
_cell_measurement_reflns_used 4464
_cell_measurement_temperature 180(2)
_cell_measurement_theta_max 27.48
_cell_measurement_theta_min 1.02
_cell_volume 900.94(5)
_computing_cell_refinement 'HKL Scalepack (Otwinowski & Minor 1997)'
_computing_data_collection 'Collect (Nonius B.V. 1998)'
_computing_data_reduction
;
HKL Denzo and Scalepack (Otwinowski & Minor 1997)
;
_computing_publication_material 'SHELXL-97 (Sheldrick 1997)'
_computing_structure_refinement 'SHELXL-97 (Sheldrick 1997)'
_computing_structure_solution 'SIR-92 (Altomare et al. 1994)'
_diffrn_ambient_temperature 180(2)
_diffrn_measured_fraction_theta_full 0.990
_diffrn_measured_fraction_theta_max 0.990
_diffrn_measurement_device_type 'Nonius Kappa CCD'
_diffrn_measurement_method 'Thin slice \w and \f scans'
_diffrn_radiation_source 'fine-focus sealed tube'
_diffrn_radiation_type MoK\a
_diffrn_radiation_wavelength 0.71073
_diffrn_reflns_av_R_equivalents 0.0378
_diffrn_reflns_av_sigmaI/netI 0.0420
_diffrn_reflns_limit_h_max 10
_diffrn_reflns_limit_h_min -10
_diffrn_reflns_limit_k_max 9
_diffrn_reflns_limit_k_min -9
_diffrn_reflns_limit_l_max 19
_diffrn_reflns_limit_l_min -16
_diffrn_reflns_number 6533
_diffrn_reflns_theta_full 27.44
_diffrn_reflns_theta_max 27.44
_diffrn_reflns_theta_min 3.73
_exptl_absorpt_coefficient_mu 1.215
_exptl_absorpt_correction_T_max 0.978
_exptl_absorpt_correction_T_min 0.834
_exptl_absorpt_correction_type multi-scan
_exptl_absorpt_process_details
;
multi-scan from symmetry-related measurements
Sortav (Blessing 1995)
;
_exptl_crystal_colour colourless
_exptl_crystal_density_diffrn 1.432
_exptl_crystal_density_method 'not measured'
_exptl_crystal_description block
_exptl_crystal_F_000 408
_exptl_crystal_size_max 0.23
_exptl_crystal_size_mid 0.05
_exptl_crystal_size_min 0.02
_refine_diff_density_max 0.314
_refine_diff_density_min -0.312
_refine_diff_density_rms 0.059
_refine_ls_extinction_method none
_refine_ls_goodness_of_fit_ref 1.028
_refine_ls_hydrogen_treatment constr
_refine_ls_matrix_type full
_refine_ls_number_parameters 106
_refine_ls_number_reflns 2045
_refine_ls_number_restraints 0
_refine_ls_restrained_S_all 1.028
_refine_ls_R_factor_all 0.0444
_refine_ls_R_factor_gt 0.0319
_refine_ls_shift/su_max 0.000
_refine_ls_shift/su_mean 0.000
_refine_ls_structure_factor_coef Fsqd
_refine_ls_weighting_details 'calc w=1/[\s^2^(Fo^2^)+(0.0496P)^2^+0.1049P] where P=(Fo^2^+2Fc^2^)/3'
_refine_ls_weighting_scheme calc
_refine_ls_wR_factor_gt 0.0836
_refine_ls_wR_factor_ref 0.0882
_reflns_number_gt 1665
_reflns_number_total 2045
_reflns_threshold_expression >2sigma(I)
_cod_data_source_file c1cc10194c.txt
_cod_data_source_block dw1050
_cod_original_sg_symbol_H-M P2(1)/c
_cod_database_code 7106204

loop_
_symmetry_equiv_pos_as_xyz
'x, y, z'
'-x, y+1/2, -z+1/2'
'-x, -y, -z'
'x, -y-1/2, z-1/2'

loop_
_atom_site_label
_atom_site_type_symbol
_atom_site_fract_x
_atom_site_fract_y
_atom_site_fract_z
_atom_site_U_iso_or_equiv
_atom_site_adp_type
_atom_site_occupancy
_atom_site_symmetry_multiplicity
_atom_site_calc_flag
_atom_site_refinement_flags
_atom_site_disorder_assembly
_atom_site_disorder_group
Cr1 Cr 0.38853(4) 0.02754(4) -0.00743(2) 0.02577(13) Uani 1 1 d . . .
N1 N 0.3301(2) -0.2063(2) 0.04808(11) 0.0306(4) Uani 1 1 d . . .
N2 N 0.6012(2) -0.2725(2) 0.06659(11) 0.0295(4) Uani 1 1 d . . .
N3 N 0.4251(2) 0.1485(2) 0.11857(11) 0.0296(4) Uani 1 1 d . . .
N4 N 0.6969(2) 0.0832(2) 0.13623(11) 0.0296(4) Uani 1 1 d . . .
C1 C 0.1685(3) -0.2626(3) 0.05417(16) 0.0413(5) Uani 1 1 d . . .
H1A H 0.1792 -0.3749 0.0898 0.062(2) Uiso 1 1 calc R . .
H1B H 0.0953 -0.2826 -0.0082 0.062(2) Uiso 1 1 calc R . .
H1C H 0.1216 -0.1682 0.0850 0.062(2) Uiso 1 1 calc R . .
C2 C 0.4560(3) -0.3183(3) 0.07560(13) 0.0312(4) Uani 1 1 d . . .
H2 H 0.4416 -0.4317 0.1019 0.024(3) Uiso 1 1 calc R . .
C3 C 0.7411(3) -0.3937(3) 0.10210(15) 0.0386(5) Uani 1 1 d . . .
H3A H 0.7006 -0.5125 0.1145 0.062(2) Uiso 1 1 calc R . .
H3B H 0.8136 -0.3441 0.1595 0.062(2) Uiso 1 1 calc R . .
H3C H 0.8032 -0.4059 0.0562 0.062(2) Uiso 1 1 calc R . .
C4 C 0.2986(3) 0.2089(3) 0.16140(15) 0.0398(5) Uani 1 1 d . . .
H4A H 0.3503 0.2806 0.2166 0.062(2) Uiso 1 1 calc R . .
H4B H 0.2436 0.1036 0.1790 0.062(2) Uiso 1 1 calc R . .
H4C H 0.2169 0.2830 0.1173 0.062(2) Uiso 1 1 calc R . .
C5 C 0.5802(3) 0.1514(3) 0.16910(13) 0.0304(4) Uani 1 1 d . . .
H5 H 0.6080 0.2026 0.2293 0.024(3) Uiso 1 1 calc R . .
C6 C 0.8668(3) 0.0971(3) 0.19222(15) 0.0417(5) Uani 1 1 d . . .
H6A H 0.8695 0.1441 0.2535 0.062(2) Uiso 1 1 calc R . .
H6B H 0.9274 0.1793 0.1623 0.062(2) Uiso 1 1 calc R . .
H6C H 0.9185 -0.0225 0.1987 0.062(2) Uiso 1 1 calc R . .

loop_
_atom_site_aniso_label
_atom_site_aniso_U_11
_atom_site_aniso_U_22
_atom_site_aniso_U_33
_atom_site_aniso_U_23
_atom_site_aniso_U_13
_atom_site_aniso_U_12
Cr1 0.01909(18) 0.0334(2) 0.02418(19) -0.00007(11) 0.00496(13) -0.00110(12)
N1 0.0224(9) 0.0378(9) 0.0326(9) 0.0004(7) 0.0093(7) -0.0031(7)
N2 0.0242(9) 0.0342(9) 0.0293(8) 0.0019(6) 0.0062(7) 0.0019(7)
N3 0.0245(9) 0.0383(9) 0.0269(9) -0.0015(7) 0.0086(7) 0.0000(7)
N4 0.0201(9) 0.0397(9) 0.0267(9) -0.0023(7) 0.0028(7) -0.0028(7)
C1 0.0329(13) 0.0442(12) 0.0505(14) 0.0027(10) 0.0177(11) -0.0066(9)
C2 0.0343(12) 0.0313(11) 0.0274(10) 0.0024(7) 0.0075(9) -0.0045(8)
C3 0.0336(12) 0.0406(12) 0.0398(12) 0.0021(9) 0.0074(10) 0.0052(9)
C4 0.0320(12) 0.0535(13) 0.0363(12) -0.0059(9) 0.0134(9) 0.0011(10)
C5 0.0306(11) 0.0361(10) 0.0240(10) -0.0019(7) 0.0066(8) -0.0040(8)
C6 0.0272(12) 0.0587(14) 0.0349(12) -0.0078(10) 0.0014(9) -0.0029(10)

loop_
_atom_type_symbol
_atom_type_description
_atom_type_scat_dispersion_real
_atom_type_scat_dispersion_imag
_atom_type_scat_source
C C 0.0033 0.0016 'International Tables Vol C Tables 4.2.6.8 and 6.1.1.4'
H H 0.0000 0.0000 'International Tables Vol C Tables 4.2.6.8 and 6.1.1.4'
N N 0.0061 0.0033 'International Tables Vol C Tables 4.2.6.8 and 6.1.1.4'
Cr Cr 0.3209 0.6236 'International Tables Vol C Tables 4.2.6.8 and 6.1.1.4'

loop_
_geom_angle_atom_site_label_1
_geom_angle_atom_site_label_2
_geom_angle_atom_site_label_3
_geom_angle
_geom_angle_site_symmetry_1
_geom_angle_site_symmetry_3
_geom_angle_publ_flag
Cr1 Cr1 N2 94.77(5) 3_655 3_655 ?
Cr1 Cr1 N1 96.57(5) 3_655 . ?
N2 Cr1 N1 168.65(7) 3_655 . ?
Cr1 Cr1 N3 95.62(5) 3_655 . ?
N2 Cr1 N3 90.09(6) 3_655 . ?
N1 Cr1 N3 89.03(7) . . ?
Cr1 Cr1 N4 95.86(5) 3_655 3_655 ?
N2 Cr1 N4 89.39(7) 3_655 3_655 ?
N1 Cr1 N4 89.23(7) . 3_655 ?
N3 Cr1 N4 168.51(7) . 3_655 ?
C2 N1 C1 119.07(17) . . ?
C2 N1 Cr1 113.41(13) . . ?
C1 N1 Cr1 127.39(14) . . ?
C2 N2 C3 118.95(17) . . ?
C2 N2 Cr1 115.49(13) . 3_655 ?
C3 N2 Cr1 125.51(14) . 3_655 ?
C5 N3 C4 117.94(17) . . ?
C5 N3 Cr1 114.37(13) . . ?
C4 N3 Cr1 127.19(13) . . ?
C5 N4 C6 118.28(17) . . ?
C5 N4 Cr1 114.07(13) . 3_655 ?
C6 N4 Cr1 127.64(14) . 3_655 ?
N1 C1 H1A 109.5 . . ?
N1 C1 H1B 109.5 . . ?
H1A C1 H1B 109.5 . . ?
N1 C1 H1C 109.5 . . ?
H1A C1 H1C 109.5 . . ?
H1B C1 H1C 109.5 . . ?
N2 C2 N1 119.75(18) . . ?
N2 C2 H2 120.1 . . ?
N1 C2 H2 120.1 . . ?
N2 C3 H3A 109.5 . . ?
N2 C3 H3B 109.5 . . ?
H3A C3 H3B 109.5 . . ?
N2 C3 H3C 109.5 . . ?
H3A C3 H3C 109.5 . . ?
H3B C3 H3C 109.5 . . ?
N3 C4 H4A 109.5 . . ?
N3 C4 H4B 109.5 . . ?
H4A C4 H4B 109.5 . . ?
N3 C4 H4C 109.5 . . ?
H4A C4 H4C 109.5 . . ?
H4B C4 H4C 109.5 . . ?
N3 C5 N4 120.06(18) . . ?
N3 C5 H5 120.0 . . ?
N4 C5 H5 120.0 . . ?
N4 C6 H6A 109.5 . . ?
N4 C6 H6B 109.5 . . ?
H6A C6 H6B 109.5 . . ?
N4 C6 H6C 109.5 . . ?
H6A C6 H6C 109.5 . . ?
H6B C6 H6C 109.5 . . ?

loop_
_geom_bond_atom_site_label_1
_geom_bond_atom_site_label_2
_geom_bond_distance
_geom_bond_site_symmetry_2
_geom_bond_publ_flag
Cr1 Cr1 1.8722(6) 3_655 ?
Cr1 N2 2.0327(16) 3_655 ?
Cr1 N1 2.0412(16) . ?
Cr1 N3 2.0415(16) . ?
Cr1 N4 2.0421(16) 3_655 ?
N1 C2 1.318(3) . ?
N1 C1 1.450(2) . ?
N2 C2 1.312(3) . ?
N2 C3 1.459(2) . ?
N3 C5 1.315(3) . ?
N3 C4 1.460(3) . ?
N4 C5 1.318(3) . ?
N4 C6 1.447(2) . ?
C1 H1A 0.9800 . ?
C1 H1B 0.9800 . ?
C1 H1C 0.9800 . ?
C2 H2 0.9500 . ?
C3 H3A 0.9800 . ?
C3 H3B 0.9800 . ?
C3 H3C 0.9800 . ?
C4 H4A 0.9800 . ?
C4 H4B 0.9800 . ?
C4 H4C 0.9800 . ?
C5 H5 0.9500 . ?
C6 H6A 0.9800 . ?
C6 H6B 0.9800 . ?
C6 H6C 0.9800 . ?
